data_4100365
loop_
_publ_author_name
'Mikhail Y. Redko'
'James E. Jackson'
'Rui H. Huang'
'James L. Dye'

_publ_section_title
;
Design and Synthesis of a Thermally Stable Organic Electride
;
_journal_name_full 'Journal of the American Chemical Society'
_journal_year 2005
_journal_volume 127
_journal_page_first 12416
_journal_page_last 12422
_chemical_formula_sum 'C24 H48 N8 Na'
_chemical_formula_weight 471.70
_space_group_IT_number 56
_symmetry_cell_setting orthorhombic
_symmetry_space_group_name_Hall '-P 2ab 2ac'
_symmetry_space_group_name_H-M 'P c c n'
_cell_angle_alpha 90.00
_cell_angle_beta 90.00
_cell_angle_gamma 90.00
_cell_formula_units_Z 4
_cell_length_a 10.703(2)
_cell_length_b 14.608(3)
_cell_length_c 18.606(4)
_cell_measurement_temperature 173(2)
_cell_volume 2909.1(10)
_diffrn_ambient_temperature 173(2)
_exptl_crystal_density_diffrn 1.077
_cod_depositor_comments
;
The following automatic conversions were performed:

'_symmetry_cell_setting' tag value 'ortho.' was replaced with
'orthorhombic' value.

Automatic conversion script
Id: cif_fix_values 1646 2011-03-28 12:23:43Z adriana 
;
_cod_original_sg_symbol_H-M Pccn
_cod_original_formula_sum 'C12 H24 N4 Na0.50'
_cod_database_code 4100365

loop_
_symmetry_equiv_pos_as_xyz
'x, y, z'
'-x+1/2, -y+1/2, z'
'-x, y+1/2, -z+1/2'
'x+1/2, -y, -z+1/2'
'-x, -y, -z'
'x-1/2, y-1/2, -z'
'x, -y-1/2, z-1/2'
'-x-1/2, y, z-1/2'

loop_
_atom_site_label
_atom_site_type_symbol
_atom_site_fract_x
_atom_site_fract_y
_atom_site_fract_z
_atom_site_U_iso_or_equiv
_atom_site_adp_type
_atom_site_occupancy
_atom_site_symmetry_multiplicity
_atom_site_calc_flag
_atom_site_refinement_flags
_atom_site_disorder_assembly
_atom_site_disorder_group
Na1 Na 0.7500 0.2500 0.36020(13) 0.0453(9) Uani 1 2 d S . .
N1 N 0.9042(6) 0.4263(4) 0.3604(3) 0.0714(18) Uani 1 1 d . . .
C2 C 0.8276(10) 0.4997(6) 0.3929(5) 0.091(3) Uani 1 1 d . . .
H2A H 0.750(7) 0.530(4) 0.354(3) 0.09(2) Uiso 1 1 d . . .
H2B H 0.881(8) 0.548(6) 0.412(4) 0.15(4) Uiso 1 1 d . . .
C3 C 0.7521(10) 0.4658(6) 0.4566(5) 0.086(3) Uani 1 1 d . . .
H3A H 0.817(6) 0.438(4) 0.492(3) 0.06(2) Uiso 1 1 d . . .
H3B H 0.693(6) 0.518(5) 0.474(3) 0.10(2) Uiso 1 1 d . . .
N4 N 0.6707(5) 0.3894(4) 0.4377(3) 0.0575(16) Uani 1 1 d . . .
C5 C 0.5728(9) 0.4158(6) 0.3868(4) 0.070(2) Uani 1 1 d . . .
H5A H 0.619(6) 0.419(4) 0.336(3) 0.08(2) Uiso 1 1 d . . .
H5B H 0.545(5) 0.478(4) 0.398(3) 0.067(19) Uiso 1 1 d . . .
C6 C 0.4675(8) 0.3477(6) 0.3871(4) 0.072(2) Uani 1 1 d . . .
H6A H 0.390(6) 0.365(4) 0.422(3) 0.08(2) Uiso 1 1 d . . .
H6B H 0.425(5) 0.340(3) 0.341(3) 0.044(16) Uiso 1 1 d . . .
C7 C 0.6086(8) 0.3502(7) 0.5015(4) 0.078(3) Uani 1 1 d . . .
H7A H 0.542(6) 0.379(4) 0.523(3) 0.060(19) Uiso 1 1 d . . .
H7B H 0.677(6) 0.339(4) 0.540(3) 0.069(18) Uiso 1 1 d . . .
C8 C 0.5495(8) 0.2597(8) 0.4815(4) 0.078(3) Uani 1 1 d . . .
H8A H 0.605(6) 0.209(4) 0.494(3) 0.07(2) Uiso 1 1 d . . .
H8B H 0.487(6) 0.247(4) 0.514(3) 0.07(2) Uiso 1 1 d . . .
N9 N 0.5155(5) 0.2572(4) 0.4059(2) 0.0585(15) Uani 1 1 d . . .
C10 C 0.4273(8) 0.1839(7) 0.3899(5) 0.082(3) Uani 1 1 d . . .
H10A H 0.398(5) 0.194(4) 0.336(3) 0.06(2) Uiso 1 1 d . . .
H10B H 0.362(5) 0.192(3) 0.423(3) 0.050(19) Uiso 1 1 d . . .
C11 C 0.4834(9) 0.0887(7) 0.4032(5) 0.089(3) Uani 1 1 d . . .
H11A H 0.412(6) 0.041(5) 0.385(3) 0.10(2) Uiso 1 1 d . . .
H11B H 0.503(7) 0.089(5) 0.455(4) 0.12(3) Uiso 1 1 d . . .
C12 C 0.6171(6) 0.2288(5) 0.2131(4) 0.0505(18) Uani 1 1 d . . .
H12A H 0.562(5) 0.232(4) 0.258(3) 0.066(19) Uiso 1 1 d . . .
H12B H 0.576(4) 0.205(3) 0.174(2) 0.024(14) Uiso 1 1 d . . .
C13 C 0.6744(7) 0.3205(5) 0.1931(3) 0.0509(19) Uani 1 1 d . . .
H13A H 0.688(5) 0.320(4) 0.137(3) 0.067(18) Uiso 1 1 d . . .
H13B H 0.611(4) 0.360(3) 0.205(2) 0.029(15) Uiso 1 1 d . . .
N14 N 0.7846(4) 0.3348(3) 0.2369(2) 0.0450(14) Uani 1 1 d . . .
C15 C 0.8248(9) 0.4302(5) 0.2343(4) 0.068(2) Uani 1 1 d . . .
H15A H 0.737(7) 0.465(5) 0.242(3) 0.09(3) Uiso 1 1 d . . .
H15B H 0.860(6) 0.446(4) 0.187(3) 0.07(2) Uiso 1 1 d . . .
C16 C 0.9349(10) 0.4471(6) 0.2855(5) 0.084(3) Uani 1 1 d . . .
H16A H 1.000(6) 0.407(4) 0.272(3) 0.08(3) Uiso 1 1 d . . .
H16B H 0.955(4) 0.508(4) 0.272(2) 0.030(14) Uiso 1 1 d . . .

loop_
_atom_site_aniso_label
_atom_site_aniso_U_11
_atom_site_aniso_U_22
_atom_site_aniso_U_33
_atom_site_aniso_U_23
_atom_site_aniso_U_13
_atom_site_aniso_U_12
Na1 0.036(2) 0.058(2) 0.0414(16) 0.000 0.000 0.0071(18)
N1 0.072(5) 0.069(4) 0.073(4) -0.009(3) -0.016(4) -0.024(3)
C2 0.105(8) 0.057(6) 0.111(8) -0.035(6) -0.019(7) -0.002(5)
C3 0.100(7) 0.079(6) 0.080(6) -0.043(5) -0.016(6) 0.025(7)
N4 0.060(4) 0.067(4) 0.045(3) -0.014(3) -0.006(3) 0.016(3)
C5 0.088(7) 0.060(6) 0.064(5) -0.020(4) -0.012(5) 0.037(5)
C6 0.047(5) 0.117(7) 0.052(5) -0.006(5) -0.004(4) 0.034(5)
C7 0.055(6) 0.132(9) 0.048(5) -0.022(5) -0.002(5) 0.044(6)
C8 0.060(6) 0.132(9) 0.044(5) 0.006(6) 0.012(4) 0.018(7)
N9 0.042(4) 0.091(4) 0.043(3) 0.006(3) 0.001(2) 0.012(4)
C10 0.036(5) 0.142(9) 0.069(6) 0.012(6) 0.017(5) -0.017(5)
C11 0.082(7) 0.095(8) 0.088(7) 0.019(6) 0.012(6) -0.036(6)
C12 0.040(4) 0.069(5) 0.043(4) -0.004(4) -0.014(4) -0.002(4)
C13 0.044(5) 0.071(6) 0.039(4) 0.005(3) -0.003(4) 0.014(4)
N14 0.048(4) 0.042(3) 0.046(3) 0.004(2) 0.000(2) -0.002(3)
C15 0.081(7) 0.049(5) 0.073(6) 0.011(4) 0.002(5) -0.020(5)
C16 0.097(8) 0.048(6) 0.107(8) 0.018(5) 0.000(6) -0.040(6)

loop_
_geom_bond_atom_site_label_1
_geom_bond_atom_site_label_2
_geom_bond_distance
_geom_bond_site_symmetry_2
_geom_bond_publ_flag
Na1 N14 2.633(5) 2_655 ?
Na1 N14 2.633(5) . ?
Na1 N4 2.636(5) 2_655 ?
Na1 N4 2.637(5) . ?
Na1 N9 2.652(5) 2_655 ?
Na1 N9 2.652(5) . ?
Na1 C12 3.101(7) . ?
Na1 C12 3.101(7) 2_655 ?
Na1 C5 3.116(7) . ?
Na1 C5 3.116(7) 2_655 ?
Na1 C8 3.117(8) 2_655 ?
Na1 C8 3.117(8) . ?
N1 C11 1.458(10) 2_655 ?
N1 C16 1.464(9) . ?
N1 C2 1.478(9) . ?
C2 C3 1.518(12) . ?
C3 N4 1.459(9) . ?
N4 C5 1.463(8) . ?
N4 C7 1.475(9) . ?
C5 C6 1.504(10) . ?
C6 N9 1.460(8) . ?
C7 C8 1.512(11) . ?
C8 N9 1.453(8) . ?
N9 C10 1.459(9) . ?
C10 C11 1.535(11) . ?
C11 N1 1.459(10) 2_655 ?
C12 N14 1.472(7) 2_655 ?
C12 C13 1.518(8) . ?
C13 N14 1.450(7) . ?
N14 C15 1.460(8) . ?
N14 C12 1.472(7) 2_655 ?
C15 C16 1.535(11) . ?
